data_9017006
loop_
_publ_author_name
'Bonazzi, P.'
'Lepore, G. O.'
'Bindi, L.'
'Chopin, C.'
'Husdal, T. A.'
'Medenbach, O.'

_publ_section_title
;
 Perboeite-(Ce) and alnaperboeite-(Ce), two new members of the epidote-tornebohmite
 polysomatic series: Chemistry, structure, dehydrogenation, and clue for a
 sodian epidote end-member
 Sample ID: ST2_02
;
_journal_name_full 'American Mineralogist'
_journal_page_first 157
_journal_page_last 169
_journal_volume 99
_journal_year 2014
_chemical_compound_source 'Stetind pegmatite, Tysfjord granite, Norway'
_chemical_formula_sum 'Al3.252 Ca1.105 Ce2.895 Fe0.748 H2 O22 Si5'
_chemical_name_mineral Perboeite-(Ce)
_space_group_IT_number 11
_space_group_name_Hall '-P 2yb'
_space_group_name_H-M_alt 'P 1 21/m 1'
_symmetry_space_group_name_H-M 'P 1 21/m 1'
_cell_angle_alpha 90
_cell_angle_beta 116.301
_cell_angle_gamma 90
_cell_formula_units_Z 2
_cell_length_a 8.9039
_cell_length_b 5.6785
_cell_length_c 17.5039
_cell_volume 793.394
_database_code_amcsd 0020006
_exptl_crystal_density_diffrn 4.495
_cod_data_source_file inputs/fixed/downloads/05/05637.cif
_cod_data_source_block 05637
_cod_original_formula_sum '(Ca1.105 Ce2.895) (Al3.252 Fe.748) Si5 O22 H2'
_cod_database_code 9017006

loop_
_space_group_symop_operation_xyz
x,y,z
x,1/2-y,z
-x,1/2+y,-z
-x,-y,-z

loop_
_atom_site_aniso_label
_atom_site_aniso_U_11
_atom_site_aniso_U_22
_atom_site_aniso_U_33
_atom_site_aniso_U_12
_atom_site_aniso_U_13
_atom_site_aniso_U_23
CaA1 0.01950 0.01690 0.01510 0.00000 0.00890 0.00000
CeA1 0.01950 0.01690 0.01510 0.00000 0.00890 0.00000
CeA2 0.01140 0.01948 0.01022 0.00000 0.00220 0.00000
CaA2 0.01140 0.01948 0.01022 0.00000 0.00220 0.00000
CeA3 0.01906 0.05650 0.00847 0.00000 0.00172 0.00000
CaA3 0.01906 0.05650 0.00847 0.00000 0.00172 0.00000
CeA4 0.01024 0.01890 0.01011 0.00000 0.00219 0.00000
CaA4 0.01024 0.01890 0.01011 0.00000 0.00219 0.00000
AlM1 0.00810 0.01080 0.01080 0.00090 0.00360 -0.00010
FeM1 0.00810 0.01080 0.01080 0.00090 0.00360 -0.00010
AlM2 0.00700 0.00970 0.01200 0.00040 0.00240 -0.00020
FeM2 0.00700 0.00970 0.01200 0.00040 0.00240 -0.00020
FeM3 0.01160 0.01370 0.01360 0.00000 0.00290 0.00000
AlM3 0.01160 0.01370 0.01360 0.00000 0.00290 0.00000
Si1 0.00800 0.01090 0.01010 0.00000 0.00240 0.00000
Si2 0.00890 0.00950 0.00950 0.00000 0.00380 0.00000
Si3 0.00570 0.01220 0.00870 0.00000 0.00280 0.00000
Si4 0.00800 0.01450 0.01090 0.00000 0.00390 0.00000
Si5 0.00660 0.00860 0.00940 0.00000 0.00160 0.00000
O1 0.01060 0.01330 0.02400 -0.00220 0.00800 -0.00440
O2 0.01510 0.01910 0.01620 0.00790 0.00820 0.00430
O3 0.01090 0.01080 0.01470 0.00010 0.00080 -0.00240
O4 0.00720 0.01290 0.01210 0.00000 0.00130 0.00000
O5 0.01390 0.00940 0.00920 0.00000 0.00450 0.00000
O6 0.00820 0.00970 0.01370 0.00000 0.00510 0.00000
O7 0.00880 0.01320 0.01590 0.00000 -0.00110 0.00000
O8 0.02700 0.03400 0.03700 0.00000 0.02400 0.00000
O9 0.02290 0.03100 0.01200 0.00000 0.00780 0.00000
O-H10 0.00920 0.00810 0.01230 0.00000 0.00450 0.00000
O11 0.00920 0.00880 0.01630 0.00000 0.00440 0.00000
O12 0.00810 0.00940 0.01330 0.00000 0.00680 0.00000
O13 0.00940 0.01060 0.01960 -0.00250 0.00160 -0.00050
O14 0.02110 0.01230 0.03280 -0.00150 0.01910 -0.00280
O15 0.02900 0.02300 0.01300 -0.00600 0.00900 -0.00300
O16 0.05000 0.05600 0.00900 0.00000 0.00000 0.00000
O17 0.01500 0.04600 0.03300 0.00000 0.01650 0.00000

loop_
_atom_site_label
_atom_site_fract_x
_atom_site_fract_y
_atom_site_fract_z
_atom_site_occupancy
_atom_site_U_iso_or_equiv
_atom_site_type_symbol
_atom_site_attached_hydrogens
CaA1 0.73253 0.25000 0.41004 0.97100 0.01670 Ca 0
CeA1 0.73253 0.25000 0.41004 0.02900 0.01670 Ce 0
CeA2 0.89172 0.25000 0.24944 0.97300 0.01466 Ce 0
CaA2 0.89172 0.25000 0.24944 0.02700 0.01466 Ca 0
CeA3 0.73964 0.25000 0.00971 0.95000 0.02963 Ce 0
CaA3 0.73964 0.25000 0.00971 0.05000 0.02963 Ca 0
CeA4 0.07827 0.75000 0.16571 0.94300 0.01393 Ce 0
CaA4 0.07827 0.75000 0.16571 0.05700 0.01393 Ca 0
AlM1 0.50000 0.50000 0.50000 0.99300 0.01010 Al 0
FeM1 0.50000 0.50000 0.50000 0.00700 0.01010 Fe 0
AlM2 0.48138 0.00031 0.20506 0.97300 0.01030 Al 0
FeM2 0.48138 0.00031 0.20506 0.02700 0.01030 Fe 0
FeM3 0.19564 0.75000 0.37645 0.68700 0.01400 Fe 0
AlM3 0.19564 0.75000 0.37645 0.31300 0.01400 Al 0
Si1 0.16227 0.25000 0.47723 1.00000 0.01030 Si 0
Si2 0.80569 0.75000 0.33580 1.00000 0.00940 Si 0
Si3 0.30475 0.25000 0.31276 1.00000 0.00900 Si 0
Si4 0.67013 0.75000 0.10315 1.00000 0.01130 Si 0
Si5 0.15495 0.25000 0.07761 1.00000 0.00890 Si 0
O1 0.26750 0.48980 0.48169 1.00000 0.01580 O 0
O2 0.18070 0.47570 0.28945 1.00000 0.01640 O 0
O3 0.69490 0.98670 0.29765 1.00000 0.01390 O 0
O4 0.44240 0.75000 0.42520 1.00000 0.01180 O 0
O5 0.45070 0.25000 0.41300 1.00000 0.01100 O 0
O6 0.42000 0.25000 0.25950 1.00000 0.01040 O 0
O7 -0.01590 0.25000 0.39720 1.00000 0.01500 O 0
O8 -0.04250 0.75000 0.31140 1.00000 0.02900 O 0
O9 0.87230 0.75000 0.43830 1.00000 0.02210 O 0
O-H10 0.55780 0.25000 0.16200 1.00000 0.01000 O 1
O11 0.40390 0.75000 0.24860 1.00000 0.01190 O 0
O12 0.53810 0.75000 0.14780 1.00000 0.00950 O 0
O13 0.26900 0.49030 0.11070 1.00000 0.01500 O 0
O14 0.79420 -0.02420 0.13243 1.00000 0.01950 O 0
O15 0.55130 0.68120 0.00340 0.50000 0.02150 O 0
O16 0.06190 0.25000 -0.02320 1.00000 0.04300 O 0
O17 0.02260 0.25000 0.11700 1.00000 0.02930 O 0
H1 0.44000 0.75000 0.32200 1.00000 0.02000 H 0

loop_
_cod_changelog_entry_id
_cod_changelog_entry_author
_cod_changelog_entry_date
_cod_changelog_entry_text
1
;cod-tools version 3.8.0
Id: cif_guess_AMCSD_atom_types 9574 2023-05-10 09:00:05Z saulius
;
2023-05-10T18:57:41+03:00
;Derived atom types and hydrogen counts
from atom names that follow the AMCSD naming convention
(Wat == water, O-H == hydroxyl).
;

loop_
_cod_related_entry_id
_cod_related_entry_database
_cod_related_entry_code
1 AMCSD 0020006
